data_1507158
loop_
_publ_author_name
'Mori, Keiji'
'Kawasaki, Taro'
'Akiyama, Takahiko'

_publ_section_title
;
 Concise Route to 3-Arylisoquinoline Skeleton by Lewis Acid Catalyzed
 C(sp(3))-H Bond Functionalization and Its Application to Formal Synthesis
 of (+-)-Tetrahydropalmatine.
;
_journal_issue 6
_journal_name_full 'Organic letters'
_journal_page_first 1436
_journal_page_last 1439
_journal_paper_doi 10.1021/ol300180w
_journal_volume 14
_journal_year 2012
_chemical_formula_sum 'C23 H23 N O3 S'
_chemical_formula_weight 393.48
_chemical_name_systematic
; 
 ? 
;
_space_group_IT_number 14
_symmetry_cell_setting monoclinic
_symmetry_space_group_name_Hall '-P 2yn'
_symmetry_space_group_name_H-M 'P 1 21/n 1'
_atom_sites_solution_hydrogens geom
_atom_sites_solution_primary direct
_atom_sites_solution_secondary difmap
_audit_creation_method SHELXL-97
_cell_angle_alpha 90.00
_cell_angle_beta 110.299(2)
_cell_angle_gamma 90.00
_cell_formula_units_Z 4
_cell_length_a 14.679(2)
_cell_length_b 8.9013(13)
_cell_length_c 15.868(2)
_cell_measurement_reflns_used 1900
_cell_measurement_temperature 123
_cell_measurement_theta_max 26.35
_cell_measurement_theta_min 2.67
_cell_volume 1944.6(5)
_computing_cell_refinement 'APEX2 (Bruker AXS, 2006)'
_computing_data_collection 'APEX2 (Bruker AXS, 2006)'
_computing_data_reduction 'SAINT (Bruker AXS, 2004)'
_computing_molecular_graphics 'XSHEL (Bruker AXS,2002)'
_computing_publication_material 'XCIF (Bruker AXS, 2001)'
_computing_structure_refinement 'SHELXL-97 (Sheldrick, 1997)'
_computing_structure_solution 'SHELXS-97 (Sheldrick, 1997)'
_diffrn_ambient_temperature 123
_diffrn_detector_area_resol_mean 8.333
_diffrn_measured_fraction_theta_full 0.980
_diffrn_measured_fraction_theta_max 0.980
_diffrn_measurement_device_type 'Bruker APEXII CCD area detector'
_diffrn_measurement_method 'phi and omega scans'
_diffrn_radiation_monochromator 'Bruker Helios multilayer confocal mirror'
_diffrn_radiation_source 'Bruker TXS fine-focus rotating anode'
_diffrn_radiation_type MoK\a
_diffrn_radiation_wavelength 0.71073
_diffrn_reflns_av_R_equivalents 0.0463
_diffrn_reflns_av_sigmaI/netI 0.0653
_diffrn_reflns_limit_h_max 9
_diffrn_reflns_limit_h_min -18
_diffrn_reflns_limit_k_max 11
_diffrn_reflns_limit_k_min -11
_diffrn_reflns_limit_l_max 20
_diffrn_reflns_limit_l_min -20
_diffrn_reflns_number 10619
_diffrn_reflns_theta_full 27.55
_diffrn_reflns_theta_max 27.55
_diffrn_reflns_theta_min 1.63
_exptl_absorpt_coefficient_mu 0.191
_exptl_absorpt_correction_T_max 0.9812
_exptl_absorpt_correction_T_min 0.9719
_exptl_absorpt_correction_type empirical
_exptl_absorpt_process_details
;
SADABS Sheldrick 1996
;
_exptl_crystal_colour colorless
_exptl_crystal_density_diffrn 1.344
_exptl_crystal_density_method 'not measured'
_exptl_crystal_description block
_exptl_crystal_F_000 832
_exptl_crystal_size_max 0.15
_exptl_crystal_size_mid 0.15
_exptl_crystal_size_min 0.10
_refine_diff_density_max 0.331
_refine_diff_density_min -0.384
_refine_diff_density_rms 0.056
_refine_ls_extinction_method none
_refine_ls_goodness_of_fit_ref 1.013
_refine_ls_hydrogen_treatment constr
_refine_ls_matrix_type full
_refine_ls_number_parameters 255
_refine_ls_number_reflns 4417
_refine_ls_number_restraints 0
_refine_ls_restrained_S_all 1.013
_refine_ls_R_factor_all 0.0809
_refine_ls_R_factor_gt 0.0468
_refine_ls_shift/su_max 0.001
_refine_ls_shift/su_mean 0.000
_refine_ls_structure_factor_coef Fsqd
_refine_ls_weighting_details 'calc w=1/[\s^2^(Fo^2^)+(0.0436P)^2^+0.4496P] where P=(Fo^2^+2Fc^2^)/3'
_refine_ls_weighting_scheme calc
_refine_ls_wR_factor_gt 0.0964
_refine_ls_wR_factor_ref 0.1096
_reflns_number_gt 3060
_reflns_number_total 4417
_reflns_threshold_expression >2sigma(I)
_cod_data_source_file ol300180w_si_003.cif
_cod_data_source_block shelxl
_cod_depositor_comments
;
The following automatic conversions were performed:

'_symmetry_cell_setting' value 'Monoclinic' changed to 'monoclinic'
according to /home/saulius/struct/CIF-dictionaries/cif_core.dic
dictionary named 'cif_core.dic' version 2.4.1 from 2010-06-29.

Automatic conversion script
Id: cif_fix_values 1715 2011-07-08 13:25:40Z adriana 
;
_cod_original_sg_symbol_H-M 'P2(1)/n  '
_cod_database_code 1507158

loop_
_symmetry_equiv_pos_as_xyz
'x, y, z'
'-x+1/2, y+1/2, -z+1/2'
'-x, -y, -z'
'x-1/2, -y-1/2, z-1/2'

loop_
_atom_site_label
_atom_site_type_symbol
_atom_site_fract_x
_atom_site_fract_y
_atom_site_fract_z
_atom_site_U_iso_or_equiv
_atom_site_adp_type
_atom_site_occupancy
_atom_site_symmetry_multiplicity
_atom_site_calc_flag
_atom_site_refinement_flags
C1 C 0.34291(15) 0.9079(2) 1.04244(15) 0.0243(5) Uani 1 1 d .
H1A H 0.3520 0.8017 1.0621 0.029 Uiso 1 1 calc R
H1B H 0.4015 0.9641 1.0790 0.029 Uiso 1 1 calc R
C2 C 0.21413(14) 1.1054(2) 1.00788(14) 0.0205(5) Uani 1 1 d .
H2 H 0.1551 1.1320 1.0225 0.025 Uiso 1 1 calc R
C3 C 0.18096(14) 1.0689(2) 0.90738(15) 0.0229(5) Uani 1 1 d .
H3A H 0.1238 1.0016 0.8916 0.027 Uiso 1 1 calc R
H3B H 0.1607 1.1629 0.8726 0.027 Uiso 1 1 calc R
C4 C 0.25972(15) 0.9942(2) 0.88091(15) 0.0234(5) Uani 1 1 d .
C5 C 0.25991(17) 1.0034(3) 0.79315(16) 0.0302(5) Uani 1 1 d .
H5 H 0.2093 1.0564 0.7491 0.036 Uiso 1 1 calc R
C6 C 0.33265(18) 0.9367(3) 0.76936(18) 0.0375(6) Uani 1 1 d .
H6 H 0.3323 0.9452 0.7096 0.045 Uiso 1 1 calc R
C7 C 0.40605(18) 0.8572(3) 0.83295(18) 0.0373(6) Uani 1 1 d .
H7 H 0.4552 0.8092 0.8165 0.045 Uiso 1 1 calc R
C8 C 0.40736(16) 0.8480(2) 0.92013(17) 0.0305(5) Uani 1 1 d .
H8 H 0.4583 0.7950 0.9638 0.037 Uiso 1 1 calc R
C9 C 0.33456(15) 0.9160(2) 0.94506(15) 0.0230(5) Uani 1 1 d .
C10 C 0.28583(14) 1.2357(2) 1.03829(14) 0.0195(4) Uani 1 1 d .
C11 C 0.32346(14) 1.3107(2) 0.97999(14) 0.0210(5) Uani 1 1 d .
H11 H 0.3061 1.2782 0.9194 0.025 Uiso 1 1 calc R
C12 C 0.38579(14) 1.4318(2) 1.00973(15) 0.0222(5) Uani 1 1 d .
H12 H 0.4100 1.4825 0.9692 0.027 Uiso 1 1 calc R
C13 C 0.41301(14) 1.4793(2) 1.09798(15) 0.0209(5) Uani 1 1 d .
C14 C 0.37602(15) 1.4073(2) 1.15745(15) 0.0223(5) Uani 1 1 d .
H14 H 0.3937 1.4401 1.2180 0.027 Uiso 1 1 calc R
C15 C 0.31276(14) 1.2867(2) 1.12638(14) 0.0219(5) Uani 1 1 d .
H15 H 0.2873 1.2378 1.1666 0.026 Uiso 1 1 calc R
C16 C 0.50244(17) 1.6581(3) 1.20920(16) 0.0325(6) Uani 1 1 d .
H16A H 0.4438 1.6939 1.2191 0.049 Uiso 1 1 calc R
H16B H 0.5478 1.7419 1.2164 0.049 Uiso 1 1 calc R
H16C H 0.5333 1.5795 1.2530 0.049 Uiso 1 1 calc R
C17 C 0.11982(14) 0.7411(2) 1.01564(14) 0.0194(4) Uani 1 1 d .
C18 C 0.02925(14) 0.7917(2) 0.96003(14) 0.0212(5) Uani 1 1 d .
H18 H 0.0081 0.8899 0.9679 0.025 Uiso 1 1 calc R
C19 C -0.02984(14) 0.6998(2) 0.89351(15) 0.0221(5) Uani 1 1 d .
H19 H -0.0914 0.7358 0.8557 0.026 Uiso 1 1 calc R
C20 C -0.00093(15) 0.5547(2) 0.88066(14) 0.0207(5) Uani 1 1 d .
C21 C 0.08990(15) 0.5058(2) 0.93727(15) 0.0243(5) Uani 1 1 d .
H21 H 0.1109 0.4074 0.9298 0.029 Uiso 1 1 calc R
C22 C 0.15038(15) 0.5970(2) 1.00417(15) 0.0233(5) Uani 1 1 d .
H22 H 0.2121 0.5615 1.0418 0.028 Uiso 1 1 calc R
C23 C -0.06609(16) 0.4562(2) 0.80762(15) 0.0280(5) Uani 1 1 d .
H23A H -0.1327 0.4625 0.8078 0.042 Uiso 1 1 calc R
H23B H -0.0435 0.3520 0.8181 0.042 Uiso 1 1 calc R
H23C H -0.0646 0.4900 0.7493 0.042 Uiso 1 1 calc R
N1 N 0.25779(11) 0.96907(18) 1.06030(12) 0.0203(4) Uani 1 1 d .
O1 O 0.13100(10) 0.95673(15) 1.12823(10) 0.0245(3) Uani 1 1 d .
O2 O 0.26309(10) 0.76553(15) 1.16687(10) 0.0255(4) Uani 1 1 d .
O3 O 0.47673(10) 1.59844(16) 1.12036(10) 0.0268(4) Uani 1 1 d .
S1 S 0.19472(4) 0.85966(5) 1.10157(4) 0.02001(14) Uani 1 1 d .

loop_
_atom_site_aniso_label
_atom_site_aniso_U_11
_atom_site_aniso_U_22
_atom_site_aniso_U_33
_atom_site_aniso_U_23
_atom_site_aniso_U_13
_atom_site_aniso_U_12
C1 0.0207(11) 0.0244(11) 0.0283(13) 0.0037(9) 0.0092(10) 0.0039(9)
C2 0.0200(10) 0.0199(10) 0.0238(12) 0.0038(9) 0.0103(9) 0.0025(8)
C3 0.0213(11) 0.0230(11) 0.0248(12) 0.0012(9) 0.0086(10) -0.0002(9)
C4 0.0262(11) 0.0203(10) 0.0250(12) -0.0042(9) 0.0106(10) -0.0041(9)
C5 0.0365(13) 0.0294(12) 0.0253(13) -0.0033(10) 0.0118(11) -0.0043(11)
C6 0.0504(16) 0.0376(14) 0.0335(15) -0.0096(11) 0.0262(13) -0.0071(12)
C7 0.0403(14) 0.0331(13) 0.0490(17) -0.0071(12) 0.0290(13) -0.0007(11)
C8 0.0293(12) 0.0250(12) 0.0428(15) -0.0007(10) 0.0196(11) 0.0016(10)
C9 0.0261(11) 0.0176(10) 0.0287(13) -0.0031(9) 0.0137(10) -0.0030(9)
C10 0.0178(10) 0.0190(10) 0.0228(12) 0.0017(9) 0.0083(9) 0.0052(8)
C11 0.0244(11) 0.0216(10) 0.0200(12) -0.0013(9) 0.0115(9) 0.0031(9)
C12 0.0237(11) 0.0221(11) 0.0246(12) 0.0022(9) 0.0132(10) 0.0013(9)
C13 0.0180(10) 0.0177(10) 0.0264(12) -0.0007(9) 0.0070(9) 0.0024(8)
C14 0.0249(11) 0.0239(11) 0.0184(12) -0.0002(9) 0.0077(9) 0.0065(9)
C15 0.0236(11) 0.0216(11) 0.0218(12) 0.0049(9) 0.0097(10) 0.0042(9)
C16 0.0330(13) 0.0308(13) 0.0273(14) -0.0042(10) 0.0023(11) -0.0024(10)
C17 0.0200(10) 0.0194(10) 0.0209(12) 0.0012(8) 0.0100(9) -0.0009(8)
C18 0.0221(11) 0.0175(10) 0.0281(13) 0.0016(9) 0.0138(10) 0.0024(8)
C19 0.0177(10) 0.0268(11) 0.0229(12) 0.0020(9) 0.0085(9) 0.0004(9)
C20 0.0251(11) 0.0216(11) 0.0198(12) 0.0014(9) 0.0133(10) -0.0012(9)
C21 0.0315(12) 0.0185(10) 0.0263(13) 0.0008(9) 0.0142(10) 0.0038(9)
C22 0.0224(11) 0.0244(11) 0.0231(12) 0.0034(9) 0.0080(10) 0.0059(9)
C23 0.0320(12) 0.0267(12) 0.0255(13) -0.0037(10) 0.0102(10) -0.0038(10)
N1 0.0182(9) 0.0178(9) 0.0263(11) 0.0040(7) 0.0095(8) 0.0021(7)
O1 0.0289(8) 0.0228(8) 0.0262(9) -0.0017(6) 0.0152(7) 0.0006(6)
O2 0.0252(8) 0.0249(8) 0.0246(9) 0.0057(6) 0.0064(7) 0.0005(6)
O3 0.0274(8) 0.0255(8) 0.0284(9) -0.0057(7) 0.0107(7) -0.0055(6)
S1 0.0213(3) 0.0199(3) 0.0202(3) 0.0012(2) 0.0088(2) -0.0002(2)

loop_
_atom_type_symbol
_atom_type_description
_atom_type_scat_dispersion_real
_atom_type_scat_dispersion_imag
_atom_type_scat_source
C C 0.0033 0.0016 'International Tables Vol C Tables 4.2.6.8 and 6.1.1.4'
H H 0.0000 0.0000 'International Tables Vol C Tables 4.2.6.8 and 6.1.1.4'
N N 0.0061 0.0033 'International Tables Vol C Tables 4.2.6.8 and 6.1.1.4'
O O 0.0106 0.0060 'International Tables Vol C Tables 4.2.6.8 and 6.1.1.4'
S S 0.1246 0.1234 'International Tables Vol C Tables 4.2.6.8 and 6.1.1.4'

loop_
_geom_angle_atom_site_label_1
_geom_angle_atom_site_label_2
_geom_angle_atom_site_label_3
_geom_angle
N1 C1 C9 113.90(17)
N1 C1 H1A 108.8
C9 C1 H1A 108.8
N1 C1 H1B 108.8
C9 C1 H1B 108.8
H1A C1 H1B 107.7
N1 C2 C10 109.11(16)
N1 C2 C3 109.22(16)
C10 C2 C3 115.17(17)
N1 C2 H2 107.7
C10 C2 H2 107.7
C3 C2 H2 107.7
C4 C3 C2 112.61(17)
C4 C3 H3A 109.1
C2 C3 H3A 109.1
C4 C3 H3B 109.1
C2 C3 H3B 109.1
H3A C3 H3B 107.8
C5 C4 C9 118.9(2)
C5 C4 C3 121.1(2)
C9 C4 C3 120.0(2)
C6 C5 C4 121.0(2)
C6 C5 H5 119.5
C4 C5 H5 119.5
C5 C6 C7 119.9(2)
C5 C6 H6 120.0
C7 C6 H6 120.0
C8 C7 C6 119.8(2)
C8 C7 H7 120.1
C6 C7 H7 120.1
C7 C8 C9 120.8(2)
C7 C8 H8 119.6
C9 C8 H8 119.6
C4 C9 C8 119.6(2)
C4 C9 C1 122.27(18)
C8 C9 C1 118.1(2)
C15 C10 C11 117.95(19)
C15 C10 C2 119.34(18)
C11 C10 C2 122.66(19)
C12 C11 C10 120.7(2)
C12 C11 H11 119.6
C10 C11 H11 119.6
C13 C12 C11 120.47(19)
C13 C12 H12 119.8
C11 C12 H12 119.8
O3 C13 C12 115.37(18)
O3 C13 C14 124.58(19)
C12 C13 C14 120.06(19)
C15 C14 C13 118.8(2)
C15 C14 H14 120.6
C13 C14 H14 120.6
C10 C15 C14 121.99(19)
C10 C15 H15 119.0
C14 C15 H15 119.0
O3 C16 H16A 109.5
O3 C16 H16B 109.5
H16A C16 H16B 109.5
O3 C16 H16C 109.5
H16A C16 H16C 109.5
H16B C16 H16C 109.5
C18 C17 C22 119.76(19)
C18 C17 S1 119.74(15)
C22 C17 S1 120.50(16)
C19 C18 C17 120.13(19)
C19 C18 H18 119.9
C17 C18 H18 119.9
C18 C19 C20 121.24(19)
C18 C19 H19 119.4
C20 C19 H19 119.4
C21 C20 C19 117.75(19)
C21 C20 C23 121.74(18)
C19 C20 C23 120.51(19)
C22 C21 C20 121.77(19)
C22 C21 H21 119.1
C20 C21 H21 119.1
C21 C22 C17 119.35(19)
C21 C22 H22 120.3
C17 C22 H22 120.3
C20 C23 H23A 109.5
C20 C23 H23B 109.5
H23A C23 H23B 109.5
C20 C23 H23C 109.5
H23A C23 H23C 109.5
H23B C23 H23C 109.5
C1 N1 C2 115.03(16)
C1 N1 S1 119.53(13)
C2 N1 S1 121.23(13)
C13 O3 C16 117.64(17)
O2 S1 O1 120.04(9)
O2 S1 N1 106.65(9)
O1 S1 N1 106.08(8)
O2 S1 C17 107.42(9)
O1 S1 C17 106.88(9)
N1 S1 C17 109.51(10)

loop_
_geom_bond_atom_site_label_1
_geom_bond_atom_site_label_2
_geom_bond_distance
C1 N1 1.478(3)
C1 C9 1.509(3)
C1 H1A 0.9900
C1 H1B 0.9900
C2 N1 1.485(2)
C2 C10 1.528(3)
C2 C3 1.532(3)
C2 H2 1.0000
C3 C4 1.514(3)
C3 H3A 0.9900
C3 H3B 0.9900
C4 C5 1.396(3)
C4 C9 1.397(3)
C5 C6 1.384(3)
C5 H5 0.9500
C6 C7 1.388(4)
C6 H6 0.9500
C7 C8 1.379(3)
C7 H7 0.9500
C8 C9 1.399(3)
C8 H8 0.9500
C10 C15 1.390(3)
C10 C11 1.400(3)
C11 C12 1.387(3)
C11 H11 0.9500
C12 C13 1.382(3)
C12 H12 0.9500
C13 O3 1.377(2)
C13 C14 1.397(3)
C14 C15 1.393(3)
C14 H14 0.9500
C15 H15 0.9500
C16 O3 1.429(3)
C16 H16A 0.9800
C16 H16B 0.9800
C16 H16C 0.9800
C17 C18 1.391(3)
C17 C22 1.391(3)
C17 S1 1.773(2)
C18 C19 1.379(3)
C18 H18 0.9500
C19 C20 1.396(3)
C19 H19 0.9500
C20 C21 1.394(3)
C20 C23 1.502(3)
C21 C22 1.386(3)
C21 H21 0.9500
C22 H22 0.9500
C23 H23A 0.9800
C23 H23B 0.9800
C23 H23C 0.9800
N1 S1 1.6295(17)
O1 S1 1.4406(14)
O2 S1 1.4357(15)
